data_4513808
loop_
_publ_author_name
'Espinosa-Jalapa, Noel \'Angel'
'Ke, Diandian'
'Nebra, Noel'
'Le Goanvic, Lucas'
'Mallet-Ladeira, Sonia'
'Monot, Julien'
'Martin-Vaca, Blanca'
'Bourissou, Didier'

_publ_section_title
;
 Correction to Enhanced Catalytic Performance of Indenediide Palladium
 Pincer Complexes for Cycloisomerization: Efficient Synthesis of
 Alkylidene Lactams
;
_journal_issue 3
_journal_name_full 'ACS Catalysis'
_journal_page_first 1565
_journal_paper_doi 10.1021/acscatal.6b00198
_journal_volume 6
_journal_year 2016
_chemical_compound_source 'synthesis as described'
_chemical_formula_moiety 'C14 H17 N O3 S'
_chemical_formula_sum 'C14 H17 N O3 S'
_chemical_formula_weight 279.35
_chemical_name_systematic
;
 ?
;
_space_group_IT_number 2
_symmetry_cell_setting triclinic
_symmetry_Int_Tables_number 2
_symmetry_space_group_name_Hall '-P 1'
_symmetry_space_group_name_H-M 'P -1'
_atom_sites_solution_hydrogens geom
_atom_sites_solution_primary direct
_atom_sites_solution_secondary difmap
_cell_angle_alpha 85.229(4)
_cell_angle_beta 81.551(3)
_cell_angle_gamma 83.644(4)
_cell_formula_units_Z 4
_cell_length_a 6.1084(5)
_cell_length_b 14.9045(14)
_cell_length_c 15.5068(14)
_cell_measurement_reflns_used 9959
_cell_measurement_temperature 193(2)
_cell_measurement_theta_max 29.99
_cell_measurement_theta_min 3.46
_cell_measurement_wavelength 0.71073
_cell_volume 1384.7(2)
_computing_cell_refinement 'APEX2 and SAINT'
_computing_data_collection APEX2
_computing_data_reduction SAINT
_computing_molecular_graphics 'Ortep-3 for Windows (Farrugia, 1997)'
_computing_publication_material 'WinGX publication routines (Farrugia, 1999)'
_computing_structure_refinement 'SHELXL-97 (Sheldrick, 2008)'
_computing_structure_solution 'SHELXS-97 (Sheldrick, 2008)'
_diffrn_ambient_temperature 193(2)
_diffrn_measured_fraction_theta_full 0.997
_diffrn_measured_fraction_theta_max 0.997
_diffrn_measurement_device_type 'Bruker Kappa APEX II Quazar'
_diffrn_measurement_method 'phi and omega scans'
_diffrn_radiation_monochromator 'multilayer optics'
_diffrn_radiation_probe x-ray
_diffrn_radiation_source 'microfocus sealed tube'
_diffrn_radiation_type MoK\a
_diffrn_radiation_wavelength 0.71073
_diffrn_reflns_av_R_equivalents 0.0268
_diffrn_reflns_av_unetI/netI 0.0245
_diffrn_reflns_limit_h_max 7
_diffrn_reflns_limit_h_min -7
_diffrn_reflns_limit_k_max 19
_diffrn_reflns_limit_k_min -19
_diffrn_reflns_limit_l_max 20
_diffrn_reflns_limit_l_min -20
_diffrn_reflns_number 28150
_diffrn_reflns_theta_full 27.48
_diffrn_reflns_theta_max 27.48
_diffrn_reflns_theta_min 1.33
_diffrn_standards_decay_% 0
_diffrn_standards_interval_count 0
_diffrn_standards_interval_time 0
_diffrn_standards_number 0
_exptl_absorpt_coefficient_mu 0.237
_exptl_absorpt_correction_T_max 0.7449
_exptl_absorpt_correction_T_min 0.6969
_exptl_absorpt_correction_type multi-scan
_exptl_absorpt_process_details 'SADABS (Bruker-AXS)'
_exptl_crystal_colour colourless
_exptl_crystal_density_diffrn 1.34
_exptl_crystal_density_method 'not measured'
_exptl_crystal_description block
_exptl_crystal_F_000 592
_exptl_crystal_size_max 0.2
_exptl_crystal_size_mid 0.08
_exptl_crystal_size_min 0.06
_refine_diff_density_max 0.375
_refine_diff_density_min -0.488
_refine_diff_density_rms 0.095
_refine_ls_extinction_method none
_refine_ls_goodness_of_fit_ref 1.093
_refine_ls_hydrogen_treatment constr
_refine_ls_matrix_type full
_refine_ls_number_parameters 345
_refine_ls_number_reflns 6312
_refine_ls_number_restraints 0
_refine_ls_restrained_S_all 1.093
_refine_ls_R_factor_all 0.0538
_refine_ls_R_factor_gt 0.0438
_refine_ls_shift/su_max 0.009
_refine_ls_shift/su_mean 0
_refine_ls_structure_factor_coef Fsqd
_refine_ls_weighting_details 'calc w=1/[\s^2^(Fo^2^)+(0.0644P)^2^+0.7852P] where P=(Fo^2^+2Fc^2^)/3'
_refine_ls_weighting_scheme calc
_refine_ls_wR_factor_gt 0.125
_refine_ls_wR_factor_ref 0.135
_reflns_number_gt 5272
_reflns_number_total 6312
_reflns_threshold_expression >2sigma(I)
_cod_data_source_file cs6b00198_si_001.cif
_cod_data_source_block 2g
_cod_depositor_comments 'Adding full bibliography for 4513808--4513814.cif.'
_cod_database_code 4513808

loop_
_symmetry_equiv_pos_as_xyz
'x, y, z'
'-x, -y, -z'

loop_
_atom_site_label
_atom_site_type_symbol
_atom_site_fract_x
_atom_site_fract_y
_atom_site_fract_z
_atom_site_U_iso_or_equiv
_atom_site_adp_type
_atom_site_occupancy
_atom_site_symmetry_multiplicity
_atom_site_calc_flag
_atom_site_refinement_flags
C1 C 0.3681(3) 0.20211(13) 0.37386(13) 0.0310(4) Uani 1 1 d .
C2 C 0.4047(4) 0.17825(15) 0.46676(13) 0.0392(5) Uani 1 1 d .
H2A H 0.3654 0.1159 0.4838 0.047 Uiso 1 1 calc R
H2B H 0.304 0.2197 0.505 0.047 Uiso 1 1 calc R
C3 C 0.6457(4) 0.18423(16) 0.48160(16) 0.0480(6) Uani 1 1 d .
H3A H 0.7043 0.2355 0.4439 0.058 Uiso 1 1 calc R
H3B H 0.6454 0.1977 0.5431 0.058 Uiso 1 1 calc R
C4 C 0.8025(4) 0.09940(16) 0.46308(15) 0.0442(5) Uani 1 1 d .
H4A H 0.7454 0.0484 0.5017 0.053 Uiso 1 1 calc R
H4B H 0.9497 0.1085 0.4786 0.053 Uiso 1 1 calc R
C5 C 0.8343(3) 0.07268(15) 0.36849(14) 0.0396(5) Uani 1 1 d .
H5A H 0.9108 0.1195 0.3302 0.048 Uiso 1 1 calc R
H5B H 0.9308 0.0149 0.3639 0.048 Uiso 1 1 calc R
C6 C 0.6191(3) 0.06221(12) 0.33719(11) 0.0271(4) Uani 1 1 d .
C7 C 0.5622(3) 0.28424(11) 0.18988(11) 0.0249(4) Uani 1 1 d .
C8 C 0.4344(3) 0.35108(13) 0.14666(13) 0.0330(4) Uani 1 1 d .
H8 H 0.2974 0.339 0.1301 0.04 Uiso 1 1 calc R
C9 C 0.5099(4) 0.43606(14) 0.12797(15) 0.0393(5) Uani 1 1 d .
H9 H 0.424 0.4822 0.098 0.047 Uiso 1 1 calc R
C10 C 0.7094(3) 0.45455(13) 0.15240(15) 0.0368(5) Uani 1 1 d .
C11 C 0.8320(3) 0.38632(14) 0.19620(14) 0.0374(5) Uani 1 1 d .
H11 H 0.9671 0.3986 0.2142 0.045 Uiso 1 1 calc R
C12 C 0.7621(3) 0.30095(13) 0.21414(13) 0.0330(4) Uani 1 1 d .
H12 H 0.8499 0.2544 0.2427 0.04 Uiso 1 1 calc R
C13 C 0.7923(4) 0.54679(15) 0.1314(2) 0.0548(7) Uani 1 1 d .
H13A H 0.9066 0.5537 0.1679 0.082 Uiso 1 1 calc R
H13B H 0.6681 0.5937 0.143 0.082 Uiso 1 1 calc R
H13C H 0.856 0.5528 0.0696 0.082 Uiso 1 1 calc R
C14 C 0.5402(4) -0.01548(14) 0.33145(13) 0.0384(5) Uani 1 1 d .
H14A H 0.4005 -0.0163 0.3117 0.046 Uiso 1 1 calc R
H14B H 0.6229 -0.0707 0.3471 0.046 Uiso 1 1 calc R
C15 C 1.1932(3) 0.73590(14) 0.11290(13) 0.0350(4) Uani 1 1 d .
C16 C 1.1317(5) 0.76522(17) 0.02364(14) 0.0503(6) Uani 1 1 d .
H16A H 1.2012 0.7193 -0.0173 0.06 Uiso 1 1 calc R
H16B H 1.1957 0.8228 0.0034 0.06 Uiso 1 1 calc R
C17 C 0.8836(5) 0.77865(16) 0.01869(16) 0.0547(7) Uani 1 1 d .
H17A H 0.8603 0.771 -0.042 0.066 Uiso 1 1 calc R
H17B H 0.8114 0.7305 0.0567 0.066 Uiso 1 1 calc R
C18 C 0.7685(4) 0.86978(15) 0.04533(15) 0.0433(5) Uani 1 1 d .
H18A H 0.6102 0.8729 0.0369 0.052 Uiso 1 1 calc R
H18B H 0.8368 0.918 0.0061 0.052 Uiso 1 1 calc R
C19 C 0.7806(3) 0.88847(13) 0.13997(13) 0.0315(4) Uani 1 1 d .
H19A H 0.701 0.9486 0.1522 0.038 Uiso 1 1 calc R
H19B H 0.7043 0.8426 0.1797 0.038 Uiso 1 1 calc R
C20 C 1.0141(3) 0.88644(12) 0.15845(11) 0.0248(4) Uani 1 1 d .
C21 C 1.0772(3) 0.66620(12) 0.31362(11) 0.0248(4) Uani 1 1 d .
C22 C 0.8552(3) 0.66924(13) 0.34934(12) 0.0298(4) Uani 1 1 d .
H22 H 0.7626 0.7248 0.3494 0.036 Uiso 1 1 calc R
C23 C 0.7706(3) 0.58990(14) 0.38495(13) 0.0348(4) Uani 1 1 d .
H23 H 0.6182 0.5915 0.4093 0.042 Uiso 1 1 calc R
C24 C 0.9030(3) 0.50802(14) 0.38597(13) 0.0331(4) Uani 1 1 d .
C25 C 1.1243(3) 0.50649(13) 0.34824(13) 0.0330(4) Uani 1 1 d .
H25 H 1.2161 0.4507 0.3472 0.04 Uiso 1 1 calc R
C26 C 1.2129(3) 0.58484(13) 0.31222(13) 0.0296(4) Uani 1 1 d .
H26 H 1.3645 0.5831 0.2868 0.036 Uiso 1 1 calc R
C27 C 0.8099(4) 0.42291(16) 0.42626(16) 0.0477(6) Uani 1 1 d .
H27A H 0.8044 0.4208 0.4899 0.072 Uiso 1 1 calc R
H27B H 0.9049 0.3704 0.4035 0.072 Uiso 1 1 calc R
H27C H 0.6593 0.4219 0.4118 0.072 Uiso 1 1 calc R
C28 C 1.1210(4) 0.95855(14) 0.15951(14) 0.0372(5) Uani 1 1 d .
H28A H 1.2697 0.9518 0.1722 0.045 Uiso 1 1 calc R
H28B H 1.0492 1.0172 0.1476 0.045 Uiso 1 1 calc R
N1 N 0.4884(2) 0.14566(10) 0.31275(10) 0.0256(3) Uani 1 1 d .
N2 N 1.1274(3) 0.79742(10) 0.17689(10) 0.0280(3) Uani 1 1 d .
O1 O 0.2479(3) 0.26710(10) 0.35082(10) 0.0444(4) Uani 1 1 d .
O2 O 0.2554(3) 0.17569(10) 0.18805(10) 0.0412(4) Uani 1 1 d .
O3 O 0.6476(3) 0.11400(9) 0.16170(9) 0.0406(4) Uani 1 1 d .
O4 O 1.2927(3) 0.66343(10) 0.12991(10) 0.0467(4) Uani 1 1 d .
O5 O 1.4229(2) 0.75534(11) 0.27675(12) 0.0481(4) Uani 1 1 d .
O6 O 1.0652(3) 0.83769(9) 0.33095(9) 0.0418(4) Uani 1 1 d .
S1 S 0.47850(8) 0.17423(3) 0.20573(3) 0.02711(13) Uani 1 1 d .
S2 S 1.18785(8) 0.76908(3) 0.27914(3) 0.02963(13) Uani 1 1 d .

loop_
_atom_site_aniso_label
_atom_site_aniso_U_11
_atom_site_aniso_U_22
_atom_site_aniso_U_33
_atom_site_aniso_U_23
_atom_site_aniso_U_13
_atom_site_aniso_U_12
C1 0.0348(10) 0.0284(9) 0.0277(10) -0.0026(7) -0.0001(7) 0.0002(7)
C2 0.0552(13) 0.0367(11) 0.0244(10) -0.0056(8) -0.0021(9) -0.0006(9)
C3 0.0739(17) 0.0399(12) 0.0378(12) -0.0005(10) -0.0240(11) -0.0194(11)
C4 0.0443(12) 0.0481(13) 0.0444(13) 0.0137(10) -0.0223(10) -0.0151(10)
C5 0.0314(10) 0.0419(12) 0.0425(12) 0.0151(9) -0.0067(8) -0.0013(8)
C6 0.0349(9) 0.0247(9) 0.0191(8) 0.0027(7) -0.0015(7) 0.0027(7)
C7 0.0306(9) 0.0207(8) 0.0222(8) -0.0005(7) -0.0010(6) -0.0014(6)
C8 0.0333(10) 0.0272(9) 0.0382(11) 0.0016(8) -0.0090(8) 0.0001(7)
C9 0.0404(11) 0.0260(10) 0.0484(13) 0.0065(9) -0.0050(9) 0.0025(8)
C10 0.0376(11) 0.0256(10) 0.0440(12) -0.0033(8) 0.0062(9) -0.0043(8)
C11 0.0329(10) 0.0355(11) 0.0443(12) -0.0024(9) -0.0037(8) -0.0082(8)
C12 0.0346(10) 0.0303(10) 0.0336(10) 0.0012(8) -0.0071(8) -0.0005(7)
C13 0.0534(14) 0.0311(12) 0.0769(19) 0.0021(12) 0.0040(12) -0.0123(10)
C14 0.0596(13) 0.0280(10) 0.0270(10) 0.0004(8) -0.0054(9) -0.0040(9)
C15 0.0401(11) 0.0316(10) 0.0284(10) -0.0008(8) 0.0046(8) 0.0045(8)
C16 0.0821(18) 0.0410(13) 0.0215(10) -0.0035(9) 0.0024(10) 0.0099(11)
C17 0.096(2) 0.0382(12) 0.0377(13) -0.0049(10) -0.0343(13) -0.0065(12)
C18 0.0535(13) 0.0390(12) 0.0423(12) 0.0049(9) -0.0260(10) -0.0066(10)
C19 0.0308(9) 0.0301(10) 0.0333(10) 0.0026(8) -0.0061(7) -0.0028(7)
C20 0.0310(9) 0.0222(8) 0.0202(8) 0.0015(6) -0.0036(6) -0.0007(7)
C21 0.0288(9) 0.0233(8) 0.0234(9) 0.0000(7) -0.0080(7) -0.0032(6)
C22 0.0280(9) 0.0309(10) 0.0303(10) -0.0044(8) -0.0059(7) 0.0021(7)
C23 0.0274(9) 0.0422(11) 0.0344(11) -0.0051(9) 0.0002(7) -0.0063(8)
C24 0.0391(10) 0.0331(10) 0.0281(10) -0.0005(8) -0.0030(8) -0.0110(8)
C25 0.0369(10) 0.0239(9) 0.0366(11) -0.0005(8) -0.0035(8) 0.0009(7)
C26 0.0265(9) 0.0289(9) 0.0320(10) 0.0008(8) -0.0028(7) -0.0001(7)
C27 0.0567(14) 0.0401(12) 0.0456(13) 0.0009(10) 0.0038(10) -0.0194(10)
C28 0.0462(12) 0.0297(10) 0.0380(11) 0.0030(8) -0.0125(9) -0.0098(8)
N1 0.0315(8) 0.0235(7) 0.0208(7) 0.0007(6) -0.0046(6) 0.0015(6)
N2 0.0362(8) 0.0236(8) 0.0231(8) 0.0000(6) -0.0056(6) 0.0029(6)
O1 0.0501(9) 0.0385(8) 0.0377(8) -0.0016(7) 0.0009(7) 0.0158(7)
O2 0.0514(9) 0.0356(8) 0.0430(9) 0.0073(6) -0.0260(7) -0.0135(6)
O3 0.0689(10) 0.0251(7) 0.0232(7) -0.0019(5) 0.0020(6) 0.0046(6)
O4 0.0568(10) 0.0338(8) 0.0410(9) -0.0002(7) 0.0051(7) 0.0161(7)
O5 0.0358(8) 0.0467(9) 0.0656(11) 0.0211(8) -0.0241(7) -0.0165(7)
O6 0.0741(11) 0.0267(7) 0.0276(7) -0.0049(6) -0.0167(7) -0.0034(7)
S1 0.0394(3) 0.0214(2) 0.0213(2) 0.00048(16) -0.00809(17) -0.00257(17)
S2 0.0363(3) 0.0253(2) 0.0300(3) 0.00383(18) -0.01429(18) -0.00647(18)

loop_
_atom_type_symbol
_atom_type_description
_atom_type_scat_dispersion_real
_atom_type_scat_dispersion_imag
_atom_type_scat_source
C C 0.0033 0.0016 'International Tables Vol C Tables 4.2.6.8 and 6.1.1.4'
H H 0 0 'International Tables Vol C Tables 4.2.6.8 and 6.1.1.4'
N N 0.0061 0.0033 'International Tables Vol C Tables 4.2.6.8 and 6.1.1.4'
O O 0.0106 0.006 'International Tables Vol C Tables 4.2.6.8 and 6.1.1.4'
S S 0.1246 0.1234 'International Tables Vol C Tables 4.2.6.8 and 6.1.1.4'

loop_
_geom_angle_atom_site_label_1
_geom_angle_atom_site_label_2
_geom_angle_atom_site_label_3
_geom_angle
O1 C1 N1 120.53(18)
O1 C1 C2 123.85(18)
N1 C1 C2 115.59(16)
C1 C2 C3 112.91(18)
C1 C2 H2A 109
C3 C2 H2A 109
C1 C2 H2B 109
C3 C2 H2B 109
H2A C2 H2B 107.8
C4 C3 C2 114.78(18)
C4 C3 H3A 108.6
C2 C3 H3A 108.6
C4 C3 H3B 108.6
C2 C3 H3B 108.6
H3A C3 H3B 107.5
C3 C4 C5 115.19(18)
C3 C4 H4A 108.5
C5 C4 H4A 108.5
C3 C4 H4B 108.5
C5 C4 H4B 108.5
H4A C4 H4B 107.5
C6 C5 C4 112.57(17)
C6 C5 H5A 109.1
C4 C5 H5A 109.1
C6 C5 H5B 109.1
C4 C5 H5B 109.1
H5A C5 H5B 107.8
C14 C6 N1 118.72(18)
C14 C6 C5 125.17(18)
N1 C6 C5 116.10(16)
C12 C7 C8 121.10(17)
C12 C7 S1 119.74(14)
C8 C7 S1 118.95(15)
C7 C8 C9 118.89(19)
C7 C8 H8 120.6
C9 C8 H8 120.6
C8 C9 C10 120.97(19)
C8 C9 H9 119.5
C10 C9 H9 119.5
C11 C10 C9 118.59(18)
C11 C10 C13 120.5(2)
C9 C10 C13 120.9(2)
C12 C11 C10 121.4(2)
C12 C11 H11 119.3
C10 C11 H11 119.3
C11 C12 C7 119.00(18)
C11 C12 H12 120.5
C7 C12 H12 120.5
C10 C13 H13A 109.5
C10 C13 H13B 109.5
H13A C13 H13B 109.5
C10 C13 H13C 109.5
H13A C13 H13C 109.5
H13B C13 H13C 109.5
C6 C14 H14A 120
C6 C14 H14B 120
H14A C14 H14B 120
O4 C15 N2 120.70(19)
O4 C15 C16 123.19(19)
N2 C15 C16 116.10(17)
C15 C16 C17 115.1(2)
C15 C16 H16A 108.5
C17 C16 H16A 108.5
C15 C16 H16B 108.5
C17 C16 H16B 108.5
H16A C16 H16B 107.5
C18 C17 C16 115.0(2)
C18 C17 H17A 108.5
C16 C17 H17A 108.5
C18 C17 H17B 108.5
C16 C17 H17B 108.5
H17A C17 H17B 107.5
C17 C18 C19 114.13(17)
C17 C18 H18A 108.7
C19 C18 H18A 108.7
C17 C18 H18B 108.7
C19 C18 H18B 108.7
H18A C18 H18B 107.6
C20 C19 C18 112.55(17)
C20 C19 H19A 109.1
C18 C19 H19A 109.1
C20 C19 H19B 109.1
C18 C19 H19B 109.1
H19A C19 H19B 107.8
C28 C20 N2 118.99(17)
C28 C20 C19 124.91(17)
N2 C20 C19 116.10(15)
C22 C21 C26 120.89(17)
C22 C21 S2 117.97(14)
C26 C21 S2 120.90(14)
C23 C22 C21 118.82(17)
C23 C22 H22 120.6
C21 C22 H22 120.6
C22 C23 C24 121.55(18)
C22 C23 H23 119.2
C24 C23 H23 119.2
C23 C24 C25 118.49(18)
C23 C24 C27 120.91(19)
C25 C24 C27 120.60(19)
C26 C25 C24 121.06(18)
C26 C25 H25 119.5
C24 C25 H25 119.5
C25 C26 C21 119.15(17)
C25 C26 H26 120.4
C21 C26 H26 120.4
C24 C27 H27A 109.5
C24 C27 H27B 109.5
H27A C27 H27B 109.5
C24 C27 H27C 109.5
H27A C27 H27C 109.5
H27B C27 H27C 109.5
C20 C28 H28A 120
C20 C28 H28B 120
H28A C28 H28B 120
C1 N1 C6 122.87(15)
C1 N1 S1 118.56(12)
C6 N1 S1 118.56(12)
C15 N2 C20 122.42(15)
C15 N2 S2 118.98(13)
C20 N2 S2 118.57(12)
O3 S1 O2 119.10(10)
O3 S1 N1 104.39(8)
O2 S1 N1 109.52(9)
O3 S1 C7 108.68(9)
O2 S1 C7 109.79(9)
N1 S1 C7 104.27(8)
O5 S2 O6 118.76(10)
O5 S2 N2 109.16(9)
O6 S2 N2 104.82(8)
O5 S2 C21 108.50(9)
O6 S2 C21 108.04(9)
N2 S2 C21 106.97(8)

loop_
_geom_bond_atom_site_label_1
_geom_bond_atom_site_label_2
_geom_bond_distance
C1 O1 1.211(2)
C1 N1 1.392(2)
C1 C2 1.498(3)
C2 C3 1.537(3)
C2 H2A 0.99
C2 H2B 0.99
C3 C4 1.520(4)
C3 H3A 0.99
C3 H3B 0.99
C4 C5 1.531(3)
C4 H4A 0.99
C4 H4B 0.99
C5 C6 1.495(3)
C5 H5A 0.99
C5 H5B 0.99
C6 C14 1.317(3)
C6 N1 1.456(2)
C7 C12 1.383(3)
C7 C8 1.386(2)
C7 S1 1.7583(18)
C8 C9 1.389(3)
C8 H8 0.95
C9 C10 1.390(3)
C9 H9 0.95
C10 C11 1.387(3)
C10 C13 1.511(3)
C11 C12 1.380(3)
C11 H11 0.95
C12 H12 0.95
C13 H13A 0.98
C13 H13B 0.98
C13 H13C 0.98
C14 H14A 0.95
C14 H14B 0.95
C15 O4 1.208(2)
C15 N2 1.393(2)
C15 C16 1.505(3)
C16 C17 1.519(4)
C16 H16A 0.99
C16 H16B 0.99
C17 C18 1.519(3)
C17 H17A 0.99
C17 H17B 0.99
C18 C19 1.530(3)
C18 H18A 0.99
C18 H18B 0.99
C19 C20 1.492(2)
C19 H19A 0.99
C19 H19B 0.99
C20 C28 1.320(3)
C20 N2 1.454(2)
C21 C22 1.385(3)
C21 C26 1.391(2)
C21 S2 1.7553(18)
C22 C23 1.383(3)
C22 H22 0.95
C23 C24 1.388(3)
C23 H23 0.95
C24 C25 1.390(3)
C24 C27 1.499(3)
C25 C26 1.382(3)
C25 H25 0.95
C26 H26 0.95
C27 H27A 0.98
C27 H27B 0.98
C27 H27C 0.98
C28 H28A 0.95
C28 H28B 0.95
N1 S1 1.6867(15)
N2 S2 1.6896(16)
O2 S1 1.4267(15)
O3 S1 1.4244(14)
O5 S2 1.4232(15)
O6 S2 1.4293(15)
